data_4131205
loop_
_publ_author_name
'Yu, Chengyuan'
'Ma, Lishuang'
'He, Jiaojiao'
'Xiang, Junfeng'
'Deng, Xuebin'
'Wang, Ying'
'Chen, Xuebo'
'Jiang, Hua'

_publ_section_title
;
 Flexible, Linear Chains Act as Baffles To Inhibit the Intramolecular
 Rotation of Molecular Turnstiles.
;
_journal_issue 49
_journal_name_full 'Journal of the American Chemical Society'
_journal_page_first 15849
_journal_page_last 15852
_journal_paper_doi 10.1021/jacs.6b10816
_journal_volume 138
_journal_year 2016
_chemical_formula_moiety 'C50 H44 Cl2 N2 O6 Pd'
_chemical_formula_sum 'C50 H44 Cl2 N2 O6 Pd'
_chemical_formula_weight 946.17
_space_group_crystal_system triclinic
_space_group_IT_number 2
_space_group_name_Hall '-P 1'
_space_group_name_H-M_alt 'P -1'
_atom_sites_solution_hydrogens geom
_audit_creation_date 2016-08-24
_audit_creation_method
;
Olex2 1.2
(compiled 2015.09.30 svn.r3233 for OlexSys, GUI svn.r5103)
;
_cell_angle_alpha 94.504(2)
_cell_angle_beta 99.812(2)
_cell_angle_gamma 109.967(3)
_cell_formula_units_Z 2
_cell_length_a 8.9976(3)
_cell_length_b 12.5054(4)
_cell_length_c 24.0168(5)
_cell_measurement_reflns_used 11508
_cell_measurement_temperature 100.00(10)
_cell_measurement_theta_max 73.0120
_cell_measurement_theta_min 4.9370
_cell_volume 2475.32(14)
_computing_cell_refinement 'CrysAlisPro 1.171.38.41k (Rigaku OD, 2015)'
_computing_data_collection 'CrysAlisPro 1.171.38.41k (Rigaku OD, 2015)'
_computing_data_reduction 'CrysAlisPro 1.171.38.41k (Rigaku OD, 2015)'
_computing_molecular_graphics 'Olex2 (Dolomanov et al., 2009)'
_computing_publication_material 'Olex2 (Dolomanov et al., 2009)'
_computing_structure_refinement 'ShelXL (Sheldrick, 2015)'
_computing_structure_solution 'ShelXT (Sheldrick, 2015)'
_diffrn_ambient_environment N~2~
_diffrn_ambient_temperature 100.00(10)
_diffrn_detector 'CCD plate'
_diffrn_detector_area_resol_mean 5.3127
_diffrn_detector_type AtlasS2
_diffrn_measured_fraction_theta_full 0.999
_diffrn_measured_fraction_theta_max 0.971
_diffrn_measurement_details
;
List of Runs (angles in degrees, time in seconds):

  # Type    Start    End  Width  t~exp~   \w     \q     \k     \f   Frames
--------------------------------------------------------------------------
  1  \w      1.00  35.00   1.00    5.00    --  -41.49  77.00  30.00   34
  2  \w    -69.00 -30.00   1.00    5.00    --  -41.49  77.00  30.00   39
  3  \w      2.00  66.00   1.00    5.00    --   41.49 -99.00-150.00   64
  4  \w     91.00 120.00   1.00   15.00    --  107.19-125.00 -60.00   29
  5  \w     40.00 119.00   1.00   15.00    --  107.19 -30.00-180.00   79
  6  \w     87.00 119.00   1.00   15.00    --  107.19  45.00 -30.00   32
  7  \w    142.00 178.00   1.00   15.00    --  107.19  45.00   0.00   36
  8  \w    146.00 176.00   1.00   15.00    --  107.19  45.00 -30.00   30
  9  \w    141.00 174.00   1.00   15.00    --  107.19 125.00-180.00   33
 10  \w     96.00 121.00   1.00   15.00    --  107.19 125.00-180.00   25
 11  \w     94.00 153.00   1.00   15.00    --  107.19 125.00 -90.00   59
 12  \w     30.00  89.00   1.00   15.00    --  107.19 -94.00   0.00   59
 13  \w     36.00 107.00   1.00   15.00    --  107.19 -94.00 120.00   71
 14  \w    -97.00 -71.00   1.00    5.00    --  -41.49-139.00  31.00   26
 15  \w   -115.00 -16.00   1.00    5.00    --  -41.49 -57.00   0.00   99
 16  \w   -114.00 -23.00   1.00    5.00    --  -41.74 -37.00  60.00   91
 17  \w    -94.00  -4.00   1.00    5.00    --  -41.74 125.00-120.00   90
 18  \w     -5.00  21.00   1.00    5.00    --  -41.74  57.00 150.00   26
 19  \w    -65.00 -39.00   1.00    5.00    --  -41.74  57.00 150.00   26
 20  \w     47.00  85.00   1.00   15.00    --  107.19 -94.00 -60.00   38
 21  \w     44.00  70.00   1.00   15.00    --  107.19 -30.00  30.00   26
 22  \w     36.00 109.00   1.00   15.00    --  107.19 -94.00-150.00   73
 23  \w     70.00 131.00   1.00   15.00    --  107.19 -45.00 -60.00   61
 24  \w     78.00 105.00   1.00   15.00    --  107.19 -94.00  30.00   27
 25  \w     94.00 120.00   1.00   15.00    --  107.19-125.00  60.00   26
 26  \w     47.00  73.00   1.00   15.00    --  107.19 -61.00 150.00   26
 27  \w     87.00 115.00   1.00   15.00    --  107.19 -61.00 150.00   28
 28  \w    114.00 140.00   1.00   15.00    --  107.19  45.00 120.00   26
 29  \w    148.00 173.00   1.00   15.00    --  107.19  45.00 120.00   25
 30  \w    103.00 130.00   1.00   15.00    --  107.19 -30.00  30.00   27
 31  \w    106.00 158.00   1.00   15.00    --  107.19 -15.00 -60.00   52
 32  \w     28.00  79.00   1.00   15.00    --  107.19 -15.00 -60.00   51
;
_diffrn_measurement_device 'four-circle diffractometer'
_diffrn_measurement_device_type 'SuperNova, Dual, Cu at zero, AtlasS2'
_diffrn_measurement_method '\w scans'
_diffrn_orient_matrix_type 'CrysAlisPro convention (1999,Acta A55,543-557)'
_diffrn_orient_matrix_UB_11 -0.1382026000
_diffrn_orient_matrix_UB_12 -0.1175411000
_diffrn_orient_matrix_UB_13 -0.0074643000
_diffrn_orient_matrix_UB_21 -0.1197170000
_diffrn_orient_matrix_UB_22 0.0612071000
_diffrn_orient_matrix_UB_23 0.0065890000
_diffrn_orient_matrix_UB_31 -0.0359488000
_diffrn_orient_matrix_UB_32 -0.0001067000
_diffrn_orient_matrix_UB_33 -0.0650612000
_diffrn_radiation_monochromator mirror
_diffrn_radiation_probe x-ray
_diffrn_radiation_type CuK\a
_diffrn_radiation_wavelength 1.54184
_diffrn_reflns_av_R_equivalents 0.0265
_diffrn_reflns_av_unetI/netI 0.0341
_diffrn_reflns_Laue_measured_fraction_full 0.999
_diffrn_reflns_Laue_measured_fraction_max 0.971
_diffrn_reflns_limit_h_max 10
_diffrn_reflns_limit_h_min -11
_diffrn_reflns_limit_k_max 15
_diffrn_reflns_limit_k_min -15
_diffrn_reflns_limit_l_max 21
_diffrn_reflns_limit_l_min -29
_diffrn_reflns_number 20780
_diffrn_reflns_point_group_measured_fraction_full 0.999
_diffrn_reflns_point_group_measured_fraction_max 0.971
_diffrn_reflns_theta_full 67.684
_diffrn_reflns_theta_max 73.313
_diffrn_reflns_theta_min 3.777
_diffrn_source 'micro-focus sealed X-ray tube'
_diffrn_source_type 'SuperNova (Cu) X-ray Source'
_exptl_absorpt_coefficient_mu 4.393
_exptl_absorpt_correction_T_max 1.00000
_exptl_absorpt_correction_T_min 0.71461
_exptl_absorpt_correction_type multi-scan
_exptl_absorpt_process_details
;
CrysAlisPro 1.171.38.41k (Rigaku Oxford Diffraction, 2015)
Empirical absorption correction using spherical harmonics,
 implemented in SCALE3 ABSPACK scaling algorithm.
;
_exptl_crystal_colour colourless
_exptl_crystal_colour_primary colourless
_exptl_crystal_density_diffrn 1.269
_exptl_crystal_description needle
_exptl_crystal_F_000 972
_exptl_crystal_size_max 0.35
_exptl_crystal_size_mid 0.1
_exptl_crystal_size_min 0.06
_refine_diff_density_max 1.991
_refine_diff_density_min -0.939
_refine_diff_density_rms 0.108
_refine_ls_extinction_method none
_refine_ls_goodness_of_fit_ref 1.037
_refine_ls_hydrogen_treatment constr
_refine_ls_matrix_type full
_refine_ls_number_parameters 561
_refine_ls_number_reflns 9669
_refine_ls_number_restraints 52
_refine_ls_restrained_S_all 1.068
_refine_ls_R_factor_all 0.0683
_refine_ls_R_factor_gt 0.0624
_refine_ls_shift/su_max 0.000
_refine_ls_shift/su_mean 0.000
_refine_ls_structure_factor_coef Fsqd
_refine_ls_weighting_details 'w=1/[\s^2^(Fo^2^)+(0.1012P)^2^+5.4690P] where P=(Fo^2^+2Fc^2^)/3'
_refine_ls_weighting_scheme calc
_refine_ls_wR_factor_gt 0.1714
_refine_ls_wR_factor_ref 0.1775
_reflns_Friedel_coverage 0.000
_reflns_number_gt 8579
_reflns_number_total 9669
_reflns_threshold_expression 'I > 2\s(I)'
_cod_data_source_file ja6b10816_si_002.cif
_cod_data_source_block 20160322a_sq
_cod_original_cell_volume 2475.30(14)
_cod_database_code 4131205
_chemical_oxdiff_formula C1H1N1O1Pd
_shelx_space_group_comment
;
The symmetry employed for this shelxl refinement is uniquely defined
by the following loop, which should always be used as a source of
symmetry information in preference to the above space-group names.
They are only intended as comments.
;
_shelx_estimated_absorpt_t_max 0.778
_shelx_estimated_absorpt_t_min 0.309
_reflns_odcompleteness_completeness 99.97
_reflns_odcompleteness_iscentric 1
_reflns_odcompleteness_theta 66.97
_olex2_refinement_description
;
1. Fixed Uiso
 At 1.2 times of:
  All C(H) groups, All C(H,H) groups, All C(H,H,H,H) groups
 At 1.5 times of:
  All C(H,H,H) groups
2. Shared sites
{C39, C39'}
3. Restrained distances
 O4-C46
 1.44 with sigma of 0.02
 C42-C43 = C43-C44 = C46-C47
 1.53 with sigma of 0.02
4. Uiso/Uaniso restraints and constraints
Uanis(C39) \\sim Ueq, Uanis(C39') \\sim Ueq, Uanis(C40) \\sim Ueq, Uanis(C40')
\\sim Ueq, Uanis(C41) \\sim Ueq, Uanis(C42) \\sim Ueq, Uanis(C43) \\sim Ueq,
Uanis(C44) \\sim Ueq: with sigma of 0.01 and sigma for terminal atoms of 0.02
Uanis(C40) = Uanis(C40')
Uanis(C39) = Uanis(C39')
Uanis(C49) = Uanis(C49') = Uanis(C50) = Uanis(C50')
5. Others
 Sof(H38C)=Sof(H38D)=Sof(C39')=Sof(H39C)=Sof(H39D)=Sof(C40')=Sof(H40D)=
 Sof(H40E)=Sof(H40F)=1-FVAR(1)
 Sof(H38A)=Sof(H38B)=Sof(C39)=Sof(H39A)=Sof(H39B)=Sof(C40)=Sof(H40A)=Sof(H40B)=
 Sof(H40C)=FVAR(1)
 Sof(C49')=Sof(H49C)=Sof(H49D)=Sof(C50')=Sof(H50D)=Sof(H50E)=Sof(H50F)=1-FVAR(2)
 Sof(C49)=Sof(H49A)=Sof(H49B)=Sof(C50)=Sof(H50A)=Sof(H50B)=Sof(H50C)=FVAR(2)
6.a Secondary CH2 refined with riding coordinates:
 C37(H37A,H37B), C38(H38A,H38B), C38(H38C,H38D), C39(H39A,H39B), C39'(H39C,
 H39D), C41(H41A,H41B), C42(H42A,H42B), C43(H43A,H43B), C46(H46A,H46B),
 C49(H49A,H49B), C49'(H49C,H49D)
6.b Aromatic/amide H refined with riding coordinates:
 C1(H1), C3(H3), C4(H4), C5(H5), C9(H9), C11(H11), C12(H12), C18(H18),
 C21(H21), C25(H25), C26(H26), C28(H28), C33(H33), C34(H34), C35(H35), C36(H36)
6.c Idealised Me refined as rotating group:
 C40(H40A,H40B,H40C), C40'(H40D,H40E,H40F), C44(H44A,H44B,H44C), C47(H47A,H47B,
 H47C), C50(H50A,H50B,H50C), C50'(H50D,H50E,H50F)
;
_shelx_shelxl_version_number 2014/7
_olex2_submission_special_instructions 'No special instructions were received'
_oxdiff_exptl_absorpt_empirical_details
;
Empirical correction (ABSPACK) includes:
- Absorption correction using spherical harmonics
- Frame scaling
;
_oxdiff_exptl_absorpt_empirical_full_max 1.724
_oxdiff_exptl_absorpt_empirical_full_min 0.618

loop_
_space_group_symop_operation_xyz
'x, y, z'
'-x, -y, -z'

loop_
_atom_site_label
_atom_site_type_symbol
_atom_site_fract_x
_atom_site_fract_y
_atom_site_fract_z
_atom_site_U_iso_or_equiv
_atom_site_adp_type
_atom_site_occupancy
_atom_site_site_symmetry_order
_atom_site_calc_flag
_atom_site_refinement_flags_posn
_atom_site_refinement_flags_adp
_atom_site_refinement_flags_occupancy
_atom_site_disorder_assembly
_atom_site_disorder_group
Pd1 Pd 0.30099(4) 0.54357(3) 0.90954(2) 0.03391(12) Uani 1 1 d . . . . .
Cl1 Cl 0.34596(13) 0.41071(10) 0.84950(4) 0.0413(2) Uani 1 1 d . . . . .
Cl2 Cl 0.25546(13) 0.66978(10) 0.97364(4) 0.0390(2) Uani 1 1 d . . . . .
O1 O 0.2813(4) 0.2807(3) 0.71467(15) 0.0497(8) Uani 1 1 d . . . . .
O2 O 0.5460(9) 0.8324(5) 0.6101(2) 0.106(2) Uani 1 1 d . . . . .
O3 O -0.8356(5) 0.2112(5) 0.56067(16) 0.0818(16) Uani 1 1 d . . . . .
O4 O -0.8068(6) 0.2895(9) 0.4802(2) 0.154(4) Uani 1 1 d D . . . .
O5 O 1.6636(4) 0.8974(4) 0.78903(18) 0.0624(10) Uani 1 1 d . . . . .
O6 O 1.6212(4) 0.8866(3) 0.87757(16) 0.0541(9) Uani 1 1 d . . . . .
N1 N 0.0598(4) 0.4696(3) 0.87542(14) 0.0346(7) Uani 1 1 d . . . . .
N2 N 0.5427(4) 0.6176(3) 0.94137(15) 0.0346(7) Uani 1 1 d . . . . .
C1 C 0.0068(5) 0.4497(4) 0.81828(17) 0.0357(9) Uani 1 1 d . . . . .
H1 H 0.0839 0.4702 0.7947 0.043 Uiso 1 1 calc R . . . .
C2 C -0.1550(6) 0.4007(4) 0.79276(18) 0.0392(10) Uani 1 1 d . . . . .
C3 C -0.2687(6) 0.3704(4) 0.82777(19) 0.0421(10) Uani 1 1 d . . . . .
H3 H -0.3813 0.3368 0.8116 0.050 Uiso 1 1 calc R . . . .
C4 C -0.2120(6) 0.3908(5) 0.88661(19) 0.0438(10) Uani 1 1 d . . . . .
H4 H -0.2861 0.3711 0.9113 0.053 Uiso 1 1 calc R . . . .
C5 C -0.0498(6) 0.4393(4) 0.90886(18) 0.0398(10) Uani 1 1 d . . . . .
H5 H -0.0128 0.4521 0.9492 0.048 Uiso 1 1 calc R . . . .
C6 C -0.2083(6) 0.3822(4) 0.73175(18) 0.0406(10) Uani 1 1 d . . . . .
C7 C -0.2616(6) 0.3686(4) 0.68152(19) 0.0408(10) Uani 1 1 d . . . . .
C8 C -0.3331(6) 0.3633(5) 0.62257(18) 0.0417(10) Uani 1 1 d . . . . .
C9 C -0.4999(6) 0.3148(5) 0.60411(19) 0.0486(12) Uani 1 1 d . . . . .
H9 H -0.5654 0.2790 0.6294 0.058 Uiso 1 1 calc R . . . .
C10 C -0.5713(6) 0.3185(7) 0.5483(2) 0.0628(17) Uani 1 1 d . . . . .
C11 C -0.4738(7) 0.3697(7) 0.5106(2) 0.074(2) Uani 1 1 d . . . . .
H11 H -0.5222 0.3739 0.4728 0.089 Uiso 1 1 calc R . . . .
C12 C -0.3095(7) 0.4134(6) 0.5283(2) 0.0624(16) Uani 1 1 d . . . . .
H12 H -0.2442 0.4464 0.5024 0.075 Uiso 1 1 calc R . . . .
C13 C -0.2357(6) 0.4105(5) 0.5841(2) 0.0473(11) Uani 1 1 d . . . . .
C14 C -0.0629(6) 0.4532(5) 0.60174(19) 0.0452(11) Uani 1 1 d . . . . .
C15 C 0.0802(6) 0.4836(5) 0.61793(19) 0.0444(11) Uani 1 1 d . . . . .
C16 C 0.2504(6) 0.5209(4) 0.64143(19) 0.0410(10) Uani 1 1 d . . . . .
C17 C 0.3093(5) 0.4590(4) 0.67955(19) 0.0388(9) Uani 1 1 d . . . . .
C18 C 0.4733(5) 0.5016(4) 0.7046(2) 0.0414(10) Uani 1 1 d . . . . .
H18 H 0.5143 0.4616 0.7316 0.050 Uiso 1 1 calc R . . . .
C19 C 0.5784(6) 0.6017(4) 0.6908(2) 0.0454(11) Uani 1 1 d . . . . .
C20 C 0.5193(6) 0.6639(5) 0.6524(2) 0.0509(12) Uani 1 1 d . . . . .
C21 C 0.3556(7) 0.6226(5) 0.6281(2) 0.0492(12) Uani 1 1 d . . . . .
H21 H 0.3141 0.6639 0.6020 0.059 Uiso 1 1 calc R . . . .
C22 C 0.7478(6) 0.6423(5) 0.7152(2) 0.0507(12) Uani 1 1 d . . . . .
C23 C 0.8906(6) 0.6769(5) 0.7330(2) 0.0483(12) Uani 1 1 d . . . . .
C24 C 1.0616(6) 0.7217(4) 0.7559(2) 0.0441(11) Uani 1 1 d . . . . .
C25 C 1.1722(6) 0.7457(5) 0.7195(2) 0.0472(11) Uani 1 1 d . . . . .
H25 H 1.1338 0.7296 0.6792 0.057 Uiso 1 1 calc R . . . .
C26 C 1.3354(6) 0.7924(5) 0.7420(2) 0.0464(11) Uani 1 1 d . . . . .
H26 H 1.4090 0.8103 0.7171 0.056 Uiso 1 1 calc R . . . .
C27 C 1.3943(6) 0.8139(4) 0.8006(2) 0.0420(10) Uani 1 1 d . . . . .
C28 C 1.2867(6) 0.7887(4) 0.8375(2) 0.0411(10) Uani 1 1 d . . . . .
H28 H 1.3268 0.8023 0.8777 0.049 Uiso 1 1 calc R . . . .
C29 C 1.1201(6) 0.7433(4) 0.8154(2) 0.0425(10) Uani 1 1 d . . . . .
C30 C 1.0086(6) 0.7229(4) 0.8527(2) 0.0439(10) Uani 1 1 d . . . . .
C31 C 0.9156(6) 0.7063(4) 0.8844(2) 0.0427(10) Uani 1 1 d . . . . .
C32 C 0.8116(6) 0.6864(4) 0.9243(2) 0.0393(9) Uani 1 1 d . . . . .
C33 C 0.6456(6) 0.6389(4) 0.90492(19) 0.0395(9) Uani 1 1 d . . . . .
H33 H 0.6025 0.6208 0.8649 0.047 Uiso 1 1 calc R . . . .
C34 C 0.6045(5) 0.6440(4) 0.99785(18) 0.0356(9) Uani 1 1 d . . . . .
H34 H 0.5325 0.6300 1.0234 0.043 Uiso 1 1 calc R . . . .
C35 C 0.7675(5) 0.6904(4) 1.01982(19) 0.0373(9) Uani 1 1 d . . . . .
H35 H 0.8072 0.7073 1.0600 0.045 Uiso 1 1 calc R . . . .
C36 C 0.8743(5) 0.7125(4) 0.9833(2) 0.0399(10) Uani 1 1 d . . . . .
H36 H 0.9878 0.7447 0.9979 0.048 Uiso 1 1 calc R . . . .
C37 C 0.1954(6) 0.3485(4) 0.6922(2) 0.0433(10) Uani 1 1 d . . . . .
H37A H 0.1343 0.3658 0.7200 0.052 Uiso 1 1 calc R . . . .
H37B H 0.1169 0.3053 0.6567 0.052 Uiso 1 1 calc R . . . .
C38 C 0.1750(9) 0.1811(5) 0.7316(3) 0.0685(17) Uani 1 1 d . . . . .
H38A H 0.1047 0.1273 0.6972 0.082 Uiso 0.614(10) 1 calc R . P A 1
H38B H 0.1048 0.2038 0.7539 0.082 Uiso 0.614(10) 1 calc R . P A 1
H38C H 0.1047 0.1273 0.6972 0.082 Uiso 0.386(10) 1 calc R . P A 2
H38D H 0.1048 0.2038 0.7539 0.082 Uiso 0.386(10) 1 calc R . P A 2
C39 C 0.2631(14) 0.1238(9) 0.7656(5) 0.118(3) Uani 0.614(10) 1 d . U P A 1
H39A H 0.1847 0.0515 0.7729 0.142 Uiso 0.614(10) 1 calc R . P A 1
H39B H 0.3169 0.1731 0.8029 0.142 Uiso 0.614(10) 1 calc R . P A 1
C39' C 0.2631(14) 0.1238(9) 0.7656(5) 0.118(3) Uani 0.386(10) 1 d . U P A 2
H39C H 0.3397 0.1784 0.7987 0.142 Uiso 0.386(10) 1 calc R . P A 2
H39D H 0.3256 0.0940 0.7425 0.142 Uiso 0.386(10) 1 calc R . P A 2
C40 C 0.3857(15) 0.0962(8) 0.7407(4) 0.070(3) Uani 0.614(10) 1 d . U P A 1
H40A H 0.3334 0.0431 0.7050 0.105 Uiso 0.614(10) 1 calc GR . P A 1
H40B H 0.4413 0.0601 0.7676 0.105 Uiso 0.614(10) 1 calc GR . P A 1
H40C H 0.4643 0.1670 0.7330 0.105 Uiso 0.614(10) 1 calc GR . P A 1
C40' C 0.137(2) 0.0211(12) 0.7869(7) 0.070(3) Uani 0.386(10) 1 d . U P A 2
H40D H 0.0685 0.0504 0.8063 0.105 Uiso 0.386(10) 1 calc GR . P A 2
H40E H 0.1954 -0.0139 0.8135 0.105 Uiso 0.386(10) 1 calc GR . P A 2
H40F H 0.0699 -0.0367 0.7541 0.105 Uiso 0.386(10) 1 calc GR . P A 2
C41 C 0.6328(9) 0.7750(6) 0.6401(3) 0.077(2) Uani 1 1 d . U . . .
H41A H 0.6989 0.8239 0.6764 0.092 Uiso 1 1 calc R . . . .
H41B H 0.7069 0.7589 0.6174 0.092 Uiso 1 1 calc R . . . .
C42 C 0.5864(17) 0.9382(14) 0.5738(6) 0.177(6) Uani 1 1 d D U . . .
H42A H 0.6097 0.9178 0.5364 0.213 Uiso 1 1 calc R . . . .
H42B H 0.5012 0.9721 0.5687 0.213 Uiso 1 1 calc R . . . .
C43 C 0.7195(10) 1.0044(10) 0.6122(4) 0.111(3) Uani 1 1 d D U . . .
H43A H 0.8035 0.9696 0.6187 0.133 Uiso 1 1 calc R . . . .
H43B H 0.6962 1.0286 0.6490 0.133 Uiso 1 1 calc R . . . .
C44 C 0.7626(12) 1.1129(7) 0.5698(4) 0.107(3) Uani 1 1 d D U . . .
H44A H 0.8094 1.0909 0.5389 0.160 Uiso 1 1 calc GR . . . .
H44B H 0.8398 1.1844 0.5931 0.160 Uiso 1 1 calc GR . . . .
H44C H 0.6627 1.1246 0.5536 0.160 Uiso 1 1 calc GR . . . .
C45 C -0.7509(8) 0.2655(9) 0.5313(3) 0.089(3) Uani 1 1 d . . . . .
C46 C -0.9969(16) 0.2765(10) 0.4664(4) 0.151(6) Uani 1 1 d D . . . .
H46A H -1.0446 0.2775 0.5006 0.181 Uiso 1 1 calc R . . . .
H46B H -1.0220 0.3289 0.4406 0.181 Uiso 1 1 calc R . . . .
C47 C -1.0237(15) 0.1688(10) 0.4397(5) 0.133(4) Uani 1 1 d D . . . .
H47A H -0.9597 0.1749 0.4101 0.200 Uiso 1 1 calc GR . . . .
H47B H -1.1388 0.1307 0.4221 0.200 Uiso 1 1 calc GR . . . .
H47C H -0.9916 0.1236 0.4677 0.200 Uiso 1 1 calc GR . . . .
C48 C 1.5716(7) 0.8688(4) 0.8237(3) 0.0551(13) Uani 1 1 d . . . . .
C49 C 1.7968(14) 0.9514(11) 0.8960(6) 0.0620(14) Uani 0.477(7) 1 d . . P B 1
H49A H 1.8539 0.9217 0.8704 0.074 Uiso 0.477(7) 1 calc R . P B 1
H49B H 1.8340 0.9379 0.9352 0.074 Uiso 0.477(7) 1 calc R . P B 1
C49' C 1.8280(13) 0.9676(10) 0.8150(5) 0.0620(14) Uani 0.523(7) 1 d . . P B 2
H49C H 1.8977 0.9601 0.7883 0.074 Uiso 0.523(7) 1 calc R . P B 2
H49D H 1.8610 0.9370 0.8499 0.074 Uiso 0.523(7) 1 calc R . P B 2
C50 C 1.8418(15) 1.0786(11) 0.8956(6) 0.0620(14) Uani 0.477(7) 1 d . . P B 1
H50A H 1.8255 1.0938 0.8560 0.093 Uiso 0.477(7) 1 calc GR . P B 1
H50B H 1.9556 1.1184 0.9145 0.093 Uiso 0.477(7) 1 calc GR . P B 1
H50C H 1.7736 1.1065 0.9160 0.093 Uiso 0.477(7) 1 calc GR . P B 1
C50' C 1.8600(13) 1.0936(10) 0.8310(5) 0.0620(14) Uani 0.523(7) 1 d . . P B 2
H50D H 1.8141 1.1228 0.7982 0.093 Uiso 0.523(7) 1 calc GR . P B 2
H50E H 1.9769 1.1361 0.8420 0.093 Uiso 0.523(7) 1 calc GR . P B 2
H50F H 1.8097 1.1039 0.8631 0.093 Uiso 0.523(7) 1 calc GR . P B 2

loop_
_atom_site_aniso_label
_atom_site_aniso_U_11
_atom_site_aniso_U_22
_atom_site_aniso_U_33
_atom_site_aniso_U_23
_atom_site_aniso_U_13
_atom_site_aniso_U_12
Pd1 0.03577(19) 0.0504(2) 0.02364(17) 0.00594(12) 0.01266(12) 0.02252(14)
Cl1 0.0388(5) 0.0571(6) 0.0337(5) -0.0012(4) 0.0154(4) 0.0225(5)
Cl2 0.0426(5) 0.0554(6) 0.0274(5) 0.0020(4) 0.0109(4) 0.0275(5)
O1 0.0484(19) 0.058(2) 0.0444(18) 0.0171(15) 0.0117(15) 0.0191(16)
O2 0.159(6) 0.072(3) 0.085(4) 0.042(3) 0.048(4) 0.022(4)
O3 0.046(2) 0.163(5) 0.0371(19) 0.029(2) 0.0171(17) 0.031(3)
O4 0.041(2) 0.346(11) 0.063(3) 0.100(5) 0.010(2) 0.040(4)
O5 0.0360(18) 0.080(3) 0.062(2) 0.016(2) 0.0114(17) 0.0068(18)
O6 0.0425(18) 0.062(2) 0.054(2) 0.0045(17) 0.0043(16) 0.0171(17)
N1 0.0390(19) 0.049(2) 0.0251(16) 0.0060(14) 0.0123(14) 0.0247(16)
N2 0.0387(19) 0.0433(19) 0.0292(17) 0.0065(14) 0.0140(14) 0.0207(16)
C1 0.042(2) 0.051(2) 0.0237(18) 0.0068(17) 0.0135(16) 0.026(2)
C2 0.042(2) 0.059(3) 0.027(2) 0.0067(18) 0.0120(17) 0.029(2)
C3 0.037(2) 0.062(3) 0.033(2) 0.006(2) 0.0121(18) 0.023(2)
C4 0.044(2) 0.066(3) 0.033(2) 0.011(2) 0.0189(19) 0.029(2)
C5 0.044(2) 0.063(3) 0.0253(19) 0.0095(18) 0.0156(17) 0.031(2)
C6 0.041(2) 0.062(3) 0.029(2) 0.0068(19) 0.0127(18) 0.028(2)
C7 0.041(2) 0.060(3) 0.031(2) 0.0072(19) 0.0130(18) 0.029(2)
C8 0.045(2) 0.065(3) 0.027(2) 0.0090(19) 0.0113(18) 0.033(2)
C9 0.048(3) 0.083(4) 0.029(2) 0.013(2) 0.0145(19) 0.036(3)
C10 0.041(3) 0.126(5) 0.029(2) 0.019(3) 0.012(2) 0.037(3)
C11 0.050(3) 0.151(7) 0.036(3) 0.036(3) 0.016(2) 0.048(4)
C12 0.051(3) 0.117(5) 0.035(2) 0.029(3) 0.018(2) 0.042(3)
C13 0.047(3) 0.077(3) 0.032(2) 0.013(2) 0.0135(19) 0.037(3)
C14 0.049(3) 0.069(3) 0.029(2) 0.011(2) 0.0138(19) 0.031(2)
C15 0.049(3) 0.065(3) 0.031(2) 0.011(2) 0.0170(19) 0.030(2)
C16 0.040(2) 0.054(3) 0.038(2) 0.0082(19) 0.0209(19) 0.022(2)
C17 0.034(2) 0.052(3) 0.037(2) 0.0031(18) 0.0174(17) 0.0195(19)
C18 0.034(2) 0.054(3) 0.042(2) 0.007(2) 0.0181(19) 0.020(2)
C19 0.035(2) 0.057(3) 0.048(3) 0.003(2) 0.025(2) 0.015(2)
C20 0.049(3) 0.057(3) 0.054(3) 0.012(2) 0.033(2) 0.018(2)
C21 0.057(3) 0.062(3) 0.043(3) 0.015(2) 0.028(2) 0.030(3)
C22 0.038(3) 0.058(3) 0.056(3) 0.002(2) 0.026(2) 0.011(2)
C23 0.040(3) 0.060(3) 0.048(3) 0.004(2) 0.026(2) 0.013(2)
C24 0.035(2) 0.049(3) 0.046(3) 0.000(2) 0.020(2) 0.0082(19)
C25 0.037(2) 0.062(3) 0.040(2) 0.000(2) 0.0176(19) 0.011(2)
C26 0.038(2) 0.059(3) 0.044(3) 0.002(2) 0.021(2) 0.015(2)
C27 0.036(2) 0.040(2) 0.051(3) 0.0038(19) 0.015(2) 0.0129(19)
C28 0.045(2) 0.041(2) 0.041(2) 0.0070(18) 0.0150(19) 0.0171(19)
C29 0.043(2) 0.043(2) 0.046(2) 0.0085(19) 0.022(2) 0.0138(19)
C30 0.046(3) 0.046(3) 0.043(2) 0.008(2) 0.020(2) 0.016(2)
C31 0.042(2) 0.049(3) 0.042(2) 0.009(2) 0.018(2) 0.017(2)
C32 0.044(2) 0.044(2) 0.040(2) 0.0096(18) 0.0196(19) 0.0217(19)
C33 0.045(2) 0.049(2) 0.032(2) 0.0053(18) 0.0153(18) 0.023(2)
C34 0.039(2) 0.044(2) 0.033(2) 0.0069(17) 0.0153(17) 0.0222(18)
C35 0.040(2) 0.045(2) 0.033(2) 0.0055(17) 0.0114(18) 0.0221(19)
C36 0.034(2) 0.049(2) 0.045(2) 0.0090(19) 0.0141(19) 0.0216(19)
C37 0.038(2) 0.050(3) 0.048(3) 0.006(2) 0.019(2) 0.018(2)
C38 0.083(4) 0.054(3) 0.068(4) 0.022(3) 0.030(3) 0.016(3)
C39 0.130(6) 0.102(5) 0.129(6) 0.045(5) 0.021(5) 0.048(5)
C39' 0.130(6) 0.102(5) 0.129(6) 0.045(5) 0.021(5) 0.048(5)
C40 0.129(7) 0.043(4) 0.078(5) 0.035(4) 0.061(5) 0.056(4)
C40' 0.129(7) 0.043(4) 0.078(5) 0.035(4) 0.061(5) 0.056(4)
C41 0.081(4) 0.065(4) 0.090(4) 0.019(3) 0.061(4) 0.012(3)
C42 0.145(8) 0.234(10) 0.121(8) 0.009(7) 0.039(7) 0.025(7)
C43 0.063(4) 0.182(8) 0.089(5) 0.004(5) 0.011(4) 0.052(5)
C44 0.113(7) 0.077(5) 0.115(6) 0.015(4) 0.064(6) -0.005(4)
C45 0.047(3) 0.182(8) 0.036(3) 0.030(4) 0.012(2) 0.035(4)
C46 0.261(17) 0.121(8) 0.081(6) 0.050(6) 0.004(8) 0.088(10)
C47 0.152(10) 0.156(11) 0.146(10) 0.073(8) 0.109(9) 0.073(9)
C48 0.046(3) 0.040(3) 0.076(4) 0.004(2) -0.001(3) 0.018(2)
C49 0.045(3) 0.063(3) 0.070(4) 0.003(3) 0.010(3) 0.012(3)
C49' 0.045(3) 0.063(3) 0.070(4) 0.003(3) 0.010(3) 0.012(3)
C50 0.045(3) 0.063(3) 0.070(4) 0.003(3) 0.010(3) 0.012(3)
C50' 0.045(3) 0.063(3) 0.070(4) 0.003(3) 0.010(3) 0.012(3)

loop_
_atom_type_symbol
_atom_type_description
_atom_type_scat_dispersion_real
_atom_type_scat_dispersion_imag
_atom_type_scat_source
C C 0.0181 0.0091 'International Tables Vol C Tables 4.2.6.8 and 6.1.1.4'
H H 0.0000 0.0000 'International Tables Vol C Tables 4.2.6.8 and 6.1.1.4'
Cl Cl 0.3639 0.7018 'International Tables Vol C Tables 4.2.6.8 and 6.1.1.4'
N N 0.0311 0.0180 'International Tables Vol C Tables 4.2.6.8 and 6.1.1.4'
O O 0.0492 0.0322 'International Tables Vol C Tables 4.2.6.8 and 6.1.1.4'
Pd Pd 0.1215 3.9337 'International Tables Vol C Tables 4.2.6.8 and 6.1.1.4'

loop_
_geom_angle_atom_site_label_1
_geom_angle_atom_site_label_2
_geom_angle_atom_site_label_3
_geom_angle
Cl1 Pd1 Cl2 176.69(4)
N1 Pd1 Cl1 89.39(10)
N1 Pd1 Cl2 90.83(10)
N2 Pd1 Cl1 89.60(10)
N2 Pd1 Cl2 90.25(10)
N2 Pd1 N1 178.43(12)
C37 O1 C38 110.5(4)
C41 O2 C42 136.1(8)
C45 O4 C46 116.2(5)
C48 O5 C49' 114.6(6)
C48 O6 C49 113.4(7)
C1 N1 Pd1 119.8(3)
C1 N1 C5 118.7(4)
C5 N1 Pd1 121.4(3)
C33 N2 Pd1 119.4(3)
C34 N2 Pd1 121.8(3)
C34 N2 C33 118.8(4)
N1 C1 H1 118.8
N1 C1 C2 122.5(4)
C2 C1 H1 118.8
C1 C2 C3 118.6(4)
C1 C2 C6 121.3(4)
C3 C2 C6 120.1(4)
C2 C3 H3 120.9
C4 C3 C2 118.2(4)
C4 C3 H3 120.9
C3 C4 H4 120.0
C5 C4 C3 119.9(4)
C5 C4 H4 120.0
N1 C5 C4 122.1(4)
N1 C5 H5 119.0
C4 C5 H5 119.0
C7 C6 C2 175.5(5)
C6 C7 C8 173.0(5)
C9 C8 C7 119.6(4)
C9 C8 C13 119.9(4)
C13 C8 C7 120.5(4)
C8 C9 H9 120.0
C8 C9 C10 120.0(5)
C10 C9 H9 120.0
C9 C10 C11 119.9(5)
C9 C10 C45 117.4(5)
C11 C10 C45 122.7(5)
C10 C11 H11 120.1
C12 C11 C10 119.8(5)
C12 C11 H11 120.1
C11 C12 H12 119.5
C11 C12 C13 121.1(5)
C13 C12 H12 119.5
C8 C13 C14 120.2(4)
C12 C13 C8 119.2(5)
C12 C13 C14 120.6(5)
C15 C14 C13 176.4(6)
C14 C15 C16 176.0(5)
C17 C16 C15 120.0(4)
C17 C16 C21 120.3(5)
C21 C16 C15 119.7(4)
C16 C17 C37 119.6(4)
C18 C17 C16 118.6(4)
C18 C17 C37 121.8(4)
C17 C18 H18 119.4
C19 C18 C17 121.2(5)
C19 C18 H18 119.4
C18 C19 C20 120.2(5)
C18 C19 C22 120.7(5)
C20 C19 C22 119.0(5)
C19 C20 C41 119.7(6)
C21 C20 C19 118.7(5)
C21 C20 C41 121.6(6)
C16 C21 H21 119.5
C20 C21 C16 121.0(5)
C20 C21 H21 119.5
C23 C22 C19 177.0(5)
C22 C23 C24 177.9(6)
C25 C24 C23 120.8(4)
C29 C24 C23 119.9(4)
C29 C24 C25 119.3(4)
C24 C25 H25 119.9
C26 C25 C24 120.1(5)
C26 C25 H25 119.9
C25 C26 H26 119.5
C25 C26 C27 121.0(4)
C27 C26 H26 119.5
C26 C27 C28 119.8(4)
C26 C27 C48 119.6(5)
C28 C27 C48 120.5(5)
C27 C28 H28 120.0
C29 C28 C27 120.0(4)
C29 C28 H28 120.0
C24 C29 C30 119.6(4)
C28 C29 C24 119.7(4)
C28 C29 C30 120.6(4)
C31 C30 C29 179.5(6)
C30 C31 C32 177.0(5)
C33 C32 C31 120.0(4)
C33 C32 C36 118.8(4)
C36 C32 C31 121.3(4)
N2 C33 C32 121.8(4)
N2 C33 H33 119.1
C32 C33 H33 119.1
N2 C34 H34 118.9
N2 C34 C35 122.3(4)
C35 C34 H34 118.9
C34 C35 H35 120.1
C34 C35 C36 119.8(4)
C36 C35 H35 120.1
C32 C36 H36 120.7
C35 C36 C32 118.6(4)
C35 C36 H36 120.7
O1 C37 C17 110.6(4)
O1 C37 H37A 109.5
O1 C37 H37B 109.5
C17 C37 H37A 109.5
C17 C37 H37B 109.5
H37A C37 H37B 108.1
O1 C38 H38A 109.3
O1 C38 H38B 109.3
O1 C38 H38C 109.3
O1 C38 H38D 109.3
O1 C38 C39 111.4(7)
O1 C38 C39' 111.4(7)
H38A C38 H38B 108.0
H38C C38 H38D 108.0
C39 C38 H38A 109.3
C39 C38 H38B 109.3
C39' C38 H38C 109.3
C39' C38 H38D 109.3
C38 C39 H39A 108.3
C38 C39 H39B 108.3
C38 C39 C40 115.8(9)
H39A C39 H39B 107.4
C40 C39 H39A 108.3
C40 C39 H39B 108.3
C38 C39' H39C 110.1
C38 C39' H39D 110.1
C38 C39' C40' 108.2(10)
H39C C39' H39D 108.4
C40' C39' H39C 110.1
C40' C39' H39D 110.1
C39 C40 H40A 109.5
C39 C40 H40B 109.5
C39 C40 H40C 109.5
H40A C40 H40B 109.5
H40A C40 H40C 109.5
H40B C40 H40C 109.5
C39' C40' H40D 109.5
C39' C40' H40E 109.5
C39' C40' H40F 109.5
H40D C40' H40E 109.5
H40D C40' H40F 109.5
H40E C40' H40F 109.5
O2 C41 C20 110.1(6)
O2 C41 H41A 109.6
O2 C41 H41B 109.6
C20 C41 H41A 109.6
C20 C41 H41B 109.6
H41A C41 H41B 108.2
O2 C42 H42A 112.9
O2 C42 H42B 112.9
H42A C42 H42B 110.3
C43 C42 O2 94.3(11)
C43 C42 H42A 112.9
C43 C42 H42B 112.9
C42 C43 H43A 113.2
C42 C43 H43B 113.2
C42 C43 C44 92.4(9)
H43A C43 H43B 110.6
C44 C43 H43A 113.2
C44 C43 H43B 113.2
C43 C44 H44A 109.5
C43 C44 H44B 109.5
C43 C44 H44C 109.5
H44A C44 H44B 109.5
H44A C44 H44C 109.5
H44B C44 H44C 109.5
O3 C45 O4 124.2(6)
O3 C45 C10 124.0(5)
O4 C45 C10 111.8(6)
O4 C46 H46A 114.5
O4 C46 H46B 114.5
H46A C46 H46B 111.6
C47 C46 O4 84.8(9)
C47 C46 H46A 114.5
C47 C46 H46B 114.5
C46 C47 H47A 109.5
C46 C47 H47B 109.5
C46 C47 H47C 109.5
H47A C47 H47B 109.5
H47A C47 H47C 109.5
H47B C47 H47C 109.5
O5 C48 O6 123.7(5)
O5 C48 C27 118.4(5)
O6 C48 C27 117.9(5)
O6 C49 H49A 109.0
O6 C49 H49B 109.0
O6 C49 C50 113.1(10)
H49A C49 H49B 107.8
C50 C49 H49A 109.0
C50 C49 H49B 109.0
O5 C49' H49C 108.4
O5 C49' H49D 108.4
O5 C49' C50' 115.6(9)
H49C C49' H49D 107.4
C50' C49' H49C 108.4
C50' C49' H49D 108.4
C49 C50 H50A 109.5
C49 C50 H50B 109.5
C49 C50 H50C 109.5
H50A C50 H50B 109.5
H50A C50 H50C 109.5
H50B C50 H50C 109.5
C49' C50' H50D 109.5
C49' C50' H50E 109.5
C49' C50' H50F 109.5
H50D C50' H50E 109.5
H50D C50' H50F 109.5
H50E C50' H50F 109.5

loop_
_geom_bond_atom_site_label_1
_geom_bond_atom_site_label_2
_geom_bond_distance
Pd1 Cl1 2.2989(10)
Pd1 Cl2 2.3031(10)
Pd1 N1 2.035(4)
Pd1 N2 2.029(4)
O1 C37 1.409(6)
O1 C38 1.425(7)
O2 C41 1.385(10)
O2 C42 1.613(17)
O3 C45 1.202(8)
O4 C45 1.342(8)
O4 C46 1.634(13)
O5 C48 1.259(7)
O5 C49' 1.436(11)
O6 C48 1.270(7)
O6 C49 1.476(12)
N1 C1 1.347(5)
N1 C5 1.350(5)
N2 C33 1.356(5)
N2 C34 1.344(6)
C1 H1 0.9500
C1 C2 1.378(6)
C2 C3 1.405(6)
C2 C6 1.436(6)
C3 H3 0.9500
C3 C4 1.390(6)
C4 H4 0.9500
C4 C5 1.364(7)
C5 H5 0.9500
C6 C7 1.196(6)
C7 C8 1.438(6)
C8 C9 1.388(7)
C8 C13 1.406(7)
C9 H9 0.9500
C9 C10 1.395(6)
C10 C11 1.408(8)
C10 C45 1.490(8)
C11 H11 0.9500
C11 C12 1.365(8)
C12 H12 0.9500
C12 C13 1.399(7)
C13 C14 1.433(7)
C14 C15 1.194(7)
C15 C16 1.434(7)
C16 C17 1.394(7)
C16 C21 1.401(7)
C17 C18 1.391(6)
C17 C37 1.502(7)
C18 H18 0.9500
C18 C19 1.390(7)
C19 C20 1.402(8)
C19 C22 1.430(7)
C20 C21 1.385(8)
C20 C41 1.503(8)
C21 H21 0.9500
C22 C23 1.194(7)
C23 C24 1.434(7)
C24 C25 1.407(6)
C24 C29 1.407(7)
C25 H25 0.9500
C25 C26 1.373(7)
C26 H26 0.9500
C26 C27 1.387(7)
C27 C28 1.397(6)
C27 C48 1.488(7)
C28 H28 0.9500
C28 C29 1.397(7)
C29 C30 1.429(6)
C30 C31 1.201(7)
C31 C32 1.429(6)
C32 C33 1.383(7)
C32 C36 1.400(7)
C33 H33 0.9500
C34 H34 0.9500
C34 C35 1.369(6)
C35 H35 0.9500
C35 C36 1.383(6)
C36 H36 0.9500
C37 H37A 0.9900
C37 H37B 0.9900
C38 H38A 0.9900
C38 H38B 0.9900
C38 H38C 0.9900
C38 H38D 0.9900
C38 C39 1.437(11)
C38 C39' 1.437(11)
C39 H39A 0.9900
C39 H39B 0.9900
C39 C40 1.463(14)
C39' H39C 0.9900
C39' H39D 0.9900
C39' C40' 1.582(18)
C40 H40A 0.9800
C40 H40B 0.9800
C40 H40C 0.9800
C40' H40D 0.9800
C40' H40E 0.9800
C40' H40F 0.9800
C41 H41A 0.9900
C41 H41B 0.9900
C42 H42A 0.9900
C42 H42B 0.9900
C42 C43 1.340(13)
C43 H43A 0.9900
C43 H43B 0.9900
C43 C44 1.739(11)
C44 H44A 0.9800
C44 H44B 0.9800
C44 H44C 0.9800
C46 H46A 0.9900
C46 H46B 0.9900
C46 C47 1.370(12)
C47 H47A 0.9800
C47 H47B 0.9800
C47 H47C 0.9800
C49 H49A 0.9900
C49 H49B 0.9900
C49 C50 1.503(18)
C49' H49C 0.9900
C49' H49D 0.9900
C49' C50' 1.507(16)
C50 H50A 0.9800
C50 H50B 0.9800
C50 H50C 0.9800
C50' H50D 0.9800
C50' H50E 0.9800
C50' H50F 0.9800

loop_
_geom_torsion_atom_site_label_1
_geom_torsion_atom_site_label_2
_geom_torsion_atom_site_label_3
_geom_torsion_atom_site_label_4
_geom_torsion
Pd1 N1 C1 C2 -179.5(3)
Pd1 N1 C5 C4 179.2(4)
Pd1 N2 C33 C32 -178.3(3)
Pd1 N2 C34 C35 177.8(3)
O1 C38 C39 C40 -52.5(12)
O1 C38 C39' C40' 175.2(8)
O2 C42 C43 C44 177.3(8)
N1 C1 C2 C3 -0.1(7)
N1 C1 C2 C6 179.0(4)
N2 C34 C35 C36 0.7(7)
C1 N1 C5 C4 -0.9(7)
C1 C2 C3 C4 -0.3(7)
C2 C3 C4 C5 0.1(7)
C3 C4 C5 N1 0.6(8)
C5 N1 C1 C2 0.7(7)
C6 C2 C3 C4 -179.4(5)
C7 C8 C9 C10 174.2(5)
C7 C8 C13 C12 -174.2(5)
C7 C8 C13 C14 6.8(8)
C8 C9 C10 C11 1.1(10)
C8 C9 C10 C45 -179.6(6)
C9 C8 C13 C12 3.6(8)
C9 C8 C13 C14 -175.5(5)
C9 C10 C11 C12 1.4(12)
C9 C10 C45 O3 -7.0(13)
C9 C10 C45 O4 170.6(8)
C10 C11 C12 C13 -1.4(12)
C11 C10 C45 O3 172.2(9)
C11 C10 C45 O4 -10.2(13)
C11 C12 C13 C8 -1.1(10)
C11 C12 C13 C14 177.9(6)
C13 C8 C9 C10 -3.6(8)
C15 C16 C17 C18 -175.7(4)
C15 C16 C17 C37 4.8(6)
C15 C16 C21 C20 176.7(4)
C16 C17 C18 C19 -2.0(7)
C16 C17 C37 O1 159.8(4)
C17 C16 C21 C20 -0.2(7)
C17 C18 C19 C20 2.0(7)
C17 C18 C19 C22 -177.6(4)
C18 C17 C37 O1 -19.7(6)
C18 C19 C20 C21 -1.0(7)
C18 C19 C20 C41 177.0(5)
C19 C20 C21 C16 0.1(7)
C19 C20 C41 O2 -168.8(5)
C21 C16 C17 C18 1.1(6)
C21 C16 C17 C37 -178.4(4)
C21 C20 C41 O2 9.2(8)
C22 C19 C20 C21 178.6(5)
C22 C19 C20 C41 -3.3(7)
C23 C24 C25 C26 177.6(5)
C23 C24 C29 C28 -179.0(5)
C23 C24 C29 C30 -1.4(7)
C24 C25 C26 C27 1.7(8)
C25 C24 C29 C28 0.2(7)
C25 C24 C29 C30 177.8(5)
C25 C26 C27 C28 -0.5(8)
C25 C26 C27 C48 -177.7(5)
C26 C27 C28 C29 -0.9(7)
C26 C27 C48 O5 2.1(7)
C26 C27 C48 O6 -179.7(5)
C27 C28 C29 C24 1.0(7)
C27 C28 C29 C30 -176.6(4)
C28 C27 C48 O5 -175.1(5)
C28 C27 C48 O6 3.2(7)
C29 C24 C25 C26 -1.6(8)
C31 C32 C33 N2 179.3(4)
C31 C32 C36 C35 -179.4(4)
C33 N2 C34 C35 -0.8(6)
C33 C32 C36 C35 -0.4(7)
C34 N2 C33 C32 0.4(7)
C34 C35 C36 C32 -0.1(7)
C36 C32 C33 N2 0.3(7)
C37 O1 C38 C39 -167.5(7)
C37 O1 C38 C39' -167.5(7)
C37 C17 C18 C19 177.5(4)
C38 O1 C37 C17 174.6(4)
C41 O2 C42 C43 -44.5(15)
C41 C20 C21 C16 -177.9(5)
C42 O2 C41 C20 -165.6(9)
C45 O4 C46 C47 -95.3(11)
C45 C10 C11 C12 -177.9(8)
C46 O4 C45 O3 18.2(16)
C46 O4 C45 C10 -159.4(8)
C48 O5 C49' C50' -80.4(11)
C48 O6 C49 C50 79.3(11)
C48 C27 C28 C29 176.3(4)
C49 O6 C48 O5 3.8(9)
C49 O6 C48 C27 -174.4(7)
C49' O5 C48 O6 -8.8(9)
C49' O5 C48 C27 169.4(7)
